data_4021229
loop_
_publ_author_name
'Shin-ichi Fukuzawa'
'Daisuke Wachi'
'Takashi Suzuki'
'Satoshi Itoh'

_publ_section_title
;
 Regioselective Aminolysis and Hydrolysis of Chiral
 1,4-Ferrocenyl Diacetate
;
_journal_name_full 'Journal of Organic Chemistry'
_journal_page_first 4991
_journal_page_last 4996
_journal_paper_doi 10.1021/jo049386c
_journal_volume 69
_journal_year 2004
_chemical_formula_moiety 'C26 H27 Fe N O '
_chemical_formula_sum 'C26 H27 Fe N O'
_chemical_formula_weight 425.35
_space_group_IT_number 19
_symmetry_cell_setting orthorhombic
_symmetry_Int_Tables_number 19
_symmetry_space_group_name_Hall 'P 2ac 2ab'
_symmetry_space_group_name_H-M 'P 21 21 21'
_cell_angle_alpha 90
_cell_angle_beta 90
_cell_angle_gamma 90
_cell_formula_units_Z 4
_cell_length_a 12.374(3)
_cell_length_b 23.286(2)
_cell_length_c 7.684(2)
_cell_measurement_temperature 296.2
_cell_volume 2214.3(7)
_diffrn_ambient_temperature 296.2
_exptl_crystal_density_diffrn 1.276
_cod_depositor_comments
;
The following automatic conversions were performed:
data name '_geom_bond_atom_site_label_D' replaced with
'_geom_hbond_atom_site_label_D' as specified in the replacement file
'/home/antanas/src/cod-tools/trunk/data/replacement-values/replacement_tags.lst'.

data
name '_geom_bond_atom_site_label_H' replaced with
'_geom_hbond_atom_site_label_H' as specified in the replacement file
'/home/antanas/src/cod-tools/trunk/data/replacement-values/replacement_tags.lst'.

data
name '_geom_bond_atom_site_label_A' replaced with
'_geom_hbond_atom_site_label_A' as specified in the replacement file
'/home/antanas/src/cod-tools/trunk/data/replacement-values/replacement_tags.lst'.

data
name '_geom_bond_distance_DH' replaced with '_geom_hbond_distance_DH'
as specified in the replacement file
'/home/antanas/src/cod-tools/trunk/data/replacement-values/replacement_tags.lst'.

data
name '_geom_contact_distance_HA' replaced with
'_geom_hbond_distance_HA' as specified in the replacement file
'/home/antanas/src/cod-tools/trunk/data/replacement-values/replacement_tags.lst'.

data
name '_geom_contact_distance_DA' replaced with
'_geom_hbond_distance_DA' as specified in the replacement file
'/home/antanas/src/cod-tools/trunk/data/replacement-values/replacement_tags.lst'.

data
name '_geom_angle_DHA' replaced with '_geom_hbond_angle_DHA' as
specified in the replacement file
'/home/antanas/src/cod-tools/trunk/data/replacement-values/replacement_tags.lst'.

data
name '_geom_contact_site_symmetry_A' replaced with
'_geom_hbond_site_symmetry_A' as specified in the replacement file
'/home/antanas/src/cod-tools/trunk/data/replacement-values/replacement_tags.lst'.

Automatic conversion script
Id: cif_correct_tags 5005 2017-03-03 11:38:54Z antanas 
;
_cod_original_formula_sum 'C26 H27 Fe N O '
_cod_database_code 4021229

loop_
_symmetry_equiv_pos_as_xyz
'  +x,  +y,  +z'
'1/2-x,  -y,1/2+z'
'1/2+x,1/2-y,  -z'
'  -x,1/2+y,1/2-z'

loop_
_atom_site_label
_atom_site_fract_x
_atom_site_fract_y
_atom_site_fract_z
_atom_site_U_iso_or_equiv
_atom_site_occupancy
_atom_site_refinement_flags
_atom_site_adp_type
_atom_site_calc_flag
_atom_site_calc_attached_atom
Fe(1) -0.12840(3) -0.07623(1) -0.25317(6) 0.03894(9) 1.000 . Uani d ?
O(1) -0.1186(2) -0.16940(8) 0.1153(2) 0.0487(6) 1.000 . Uani d ?
N(1) -0.0165(2) -0.21904(8) -0.5906(3) 0.0374(6) 1.000 . Uani d ?
C(1) -0.0948(2) -0.1541(1) -0.3672(3) 0.0298(7) 1.000 . Uani d ?
C(2) -0.1337(2) -0.1610(1) -0.1895(3) 0.0338(7) 1.000 . Uani d ?
C(3) -0.2371(2) -0.1368(1) -0.1808(4) 0.0402(8) 1.000 . Uani d ?
C(4) -0.2648(2) -0.1148(1) -0.3467(4) 0.0444(9) 1.000 . Uani d ?
C(5) -0.1782(2) -0.1249(1) -0.4611(4) 0.0413(8) 1.000 . Uani d ?
C(6) -0.0029(3) -0.0197(1) -0.2774(6) 0.068(1) 1.000 . Uani d ?
C(7) -0.0086(3) -0.0392(1) -0.1104(6) 0.077(1) 1.000 . Uani d ?
C(8) -0.1059(4) -0.0243(2) -0.0432(5) 0.085(1) 1.000 . Uani d ?
C(9) -0.1648(3) 0.0043(2) -0.1710(8) 0.091(2) 1.000 . Uani d ?
C(10) -0.1019(4) 0.0071(1) -0.3208(6) 0.086(2) 1.000 . Uani d ?
C(11) 0.0082(2) -0.1791(1) -0.4406(3) 0.0363(7) 1.000 . Uani d ?
C(12) -0.0998(2) -0.2613(1) -0.5403(4) 0.054(1) 1.000 . Uani d ?
C(13) 0.0828(2) -0.2501(1) -0.6369(4) 0.066(1) 1.000 . Uani d ?
C(14) 0.0906(2) -0.1347(1) -0.4952(4) 0.0410(8) 1.000 . Uani d ?
C(15) 0.1844(2) -0.1288(1) -0.4023(5) 0.063(1) 1.000 . Uani d ?
C(16) 0.2597(3) -0.0858(2) -0.4462(6) 0.083(1) 1.000 . Uani d ?
C(17) 0.2394(3) -0.0500(2) -0.5801(5) 0.089(2) 1.000 . Uani d ?
C(18) 0.1468(3) -0.0560(1) -0.6772(4) 0.074(1) 1.000 . Uani d ?
C(19) 0.0733(2) -0.0983(1) -0.6377(4) 0.059(1) 1.000 . Uani d ?
C(20) -0.0746(2) -0.1905(1) -0.0426(3) 0.0383(8) 1.000 . Uani d ?
C(21) -0.0848(2) -0.2566(1) -0.0570(4) 0.0404(8) 1.000 . Uani d ?
C(22) -0.1870(2) -0.2813(1) -0.0424(4) 0.056(1) 1.000 . Uani d ?
C(23) -0.1975(3) -0.3399(1) -0.0574(5) 0.080(1) 1.000 . Uani d ?
C(24) -0.1087(4) -0.3739(1) -0.0856(6) 0.099(2) 1.000 . Uani d ?
C(25) -0.0092(3) -0.3497(1) -0.0994(5) 0.087(1) 1.000 . Uani d ?
C(26) 0.0028(3) -0.2903(1) -0.0836(4) 0.065(1) 1.000 . Uani d ?
H(1) -0.071(2) -0.1843(9) 0.201(3) 0.040(8) 1.000 . Uiso d ?
H(2) -0.2814 -0.1354 -0.0799 0.048 1.000 . Uiso c ?
H(3) -0.3305 -0.0959 -0.3754 0.053 1.000 . Uiso c ?
H(4) -0.1752 -0.1137 -0.5800 0.050 1.000 . Uiso c ?
H(5) 0.0574 -0.0242 -0.3529 0.082 1.000 . Uiso c ?
H(6) 0.0469 -0.0591 -0.0499 0.092 1.000 . Uiso c ?
H(7) -0.1300 -0.0319 0.0719 0.102 1.000 . Uiso c ?
H(8) -0.2354 0.0197 -0.1581 0.110 1.000 . Uiso c ?
H(9) -0.1198 0.0251 -0.4280 0.103 1.000 . Uiso c ?
H(10) 0.0403 -0.2016 -0.3513 0.044 1.000 . Uiso c ?
H(11) -0.1535 -0.2430 -0.4716 0.065 1.000 . Uiso c ?
H(12) -0.0673 -0.2914 -0.4750 0.065 1.000 . Uiso c ?
H(13) -0.1322 -0.2769 -0.6420 0.065 1.000 . Uiso c ?
H(14) 0.0805 -0.2876 -0.5887 0.079 1.000 . Uiso c ?
H(15) 0.0885 -0.2527 -0.7600 0.079 1.000 . Uiso c ?
H(16) 0.1436 -0.2301 -0.5921 0.079 1.000 . Uiso c ?
H(17) 0.1987 -0.1539 -0.3076 0.076 1.000 . Uiso c ?
H(18) 0.3248 -0.0820 -0.3815 0.099 1.000 . Uiso c ?
H(19) 0.2894 -0.0204 -0.6075 0.107 1.000 . Uiso c ?
H(20) 0.1336 -0.0308 -0.7721 0.089 1.000 . Uiso c ?
H(21) 0.0105 -0.1029 -0.7073 0.071 1.000 . Uiso c ?
H(22) -0.0003 -0.1804 -0.0480 0.046 1.000 . Uiso c ?
H(23) -0.2487 -0.2579 -0.0225 0.067 1.000 . Uiso c ?
H(24) -0.2670 -0.3570 -0.0481 0.096 1.000 . Uiso c ?
H(25) -0.1168 -0.4143 -0.0956 0.119 1.000 . Uiso c ?
H(26) 0.0523 -0.3732 -0.1197 0.104 1.000 . Uiso c ?
H(27) 0.0726 -0.2735 -0.0915 0.078 1.000 . Uiso c ?

loop_
_atom_site_aniso_label
_atom_site_aniso_U_11
_atom_site_aniso_U_22
_atom_site_aniso_U_33
_atom_site_aniso_U_12
_atom_site_aniso_U_13
_atom_site_aniso_U_23
Fe(1) 0.0430(2) 0.0293(2) 0.0445(2) 0.0008(2) 0.0007(3) -0.0031(2)
O(1) 0.073(1) 0.042(1) 0.031(1) 0.008(1) -0.001(1) -0.0009(9)
N(1) 0.045(1) 0.036(1) 0.031(1) -0.000(1) 0.004(1) -0.008(1)
C(1) 0.030(1) 0.027(1) 0.033(1) -0.000(1) -0.000(1) -0.003(1)
C(2) 0.033(1) 0.031(1) 0.037(2) -0.001(1) -0.005(1) -0.000(1)
C(3) 0.039(2) 0.037(2) 0.045(2) 0.001(1) 0.013(1) 0.004(1)
C(4) 0.035(2) 0.038(2) 0.060(2) 0.004(1) -0.002(2) 0.001(2)
C(5) 0.052(2) 0.035(2) 0.037(2) -0.001(1) -0.008(2) 0.006(1)
C(6) 0.069(2) 0.048(2) 0.087(3) -0.025(2) 0.027(3) -0.029(2)
C(7) 0.082(3) 0.054(2) 0.094(3) -0.006(2) -0.042(3) -0.014(2)
C(8) 0.120(4) 0.068(3) 0.068(3) -0.024(3) 0.015(3) -0.029(2)
C(9) 0.080(3) 0.039(2) 0.155(5) 0.007(2) -0.002(4) -0.035(3)
C(10) 0.142(4) 0.028(2) 0.088(3) -0.029(3) -0.028(3) 0.014(2)
C(11) 0.040(1) 0.037(1) 0.032(1) -0.001(1) 0.003(1) -0.001(1)
C(12) 0.067(2) 0.038(2) 0.057(2) -0.011(2) -0.001(2) -0.012(2)
C(13) 0.066(2) 0.070(2) 0.062(2) 0.017(2) 0.004(2) -0.026(2)
C(14) 0.038(2) 0.044(2) 0.041(2) -0.005(1) 0.006(1) -0.011(1)
C(15) 0.044(2) 0.064(2) 0.081(3) -0.001(2) -0.006(2) -0.014(2)
C(16) 0.047(2) 0.097(3) 0.104(3) -0.021(2) -0.001(2) -0.028(3)
C(17) 0.079(3) 0.102(3) 0.086(3) -0.047(3) 0.034(3) -0.028(3)
C(18) 0.100(3) 0.070(2) 0.052(2) -0.034(2) 0.023(2) -0.002(2)
C(19) 0.068(2) 0.063(2) 0.046(2) -0.026(2) 0.006(2) -0.003(2)
C(20) 0.047(2) 0.040(2) 0.028(1) -0.001(1) 0.003(1) -0.003(1)
C(21) 0.056(2) 0.038(2) 0.026(2) 0.008(2) -0.000(2) 0.002(1)
C(22) 0.063(2) 0.045(2) 0.060(2) -0.007(2) -0.013(2) 0.005(2)
C(23) 0.102(3) 0.057(2) 0.081(3) -0.024(2) -0.007(3) 0.000(2)
C(24) 0.137(4) 0.033(2) 0.127(4) 0.010(2) -0.075(4) -0.009(2)
C(25) 0.102(3) 0.052(2) 0.105(3) 0.032(2) -0.047(3) -0.024(2)
C(26) 0.066(2) 0.057(2) 0.071(2) 0.021(2) -0.027(2) -0.014(2)

loop_
_geom_bond_atom_site_label_1
_geom_bond_atom_site_label_2
_geom_bond_distance
_geom_bond_site_symmetry_1
_geom_bond_site_symmetry_2
_geom_bond_publ_flag
Fe(1) C(1) 2.057(4) . . ?
Fe(1) C(2) 2.034(4) . . ?
Fe(1) C(3) 2.027(5) . . ?
Fe(1) C(4) 2.043(5) . . ?
Fe(1) C(5) 2.053(5) . . ?
Fe(1) C(6) 2.045(5) . . ?
Fe(1) C(7) 2.037(6) . . ?
Fe(1) C(8) 2.036(6) . . ?
Fe(1) C(9) 2.029(6) . . ?
Fe(1) C(10) 2.036(5) . . ?
O(1) C(20) 1.418(5) . . ?
O(1) H(1) 0.95(4) . . no
N(1) C(11) 1.513(5) . . ?
N(1) C(12) 1.477(6) . . ?
N(1) C(13) 1.470(5) . . ?
C(1) C(2) 1.457(6) . . ?
C(1) C(5) 1.432(6) . . ?
C(1) C(11) 1.509(6) . . ?
C(2) C(3) 1.398(6) . . ?
C(2) C(20) 1.512(6) . . ?
C(3) C(4) 1.417(6) . . ?
C(3) H(2) 0.95 . . no
C(4) C(5) 1.406(6) . . ?
C(4) H(3) 0.95 . . no
C(5) H(4) 0.95 . . no
C(6) C(7) 1.363(9) . . ?
C(6) C(10) 1.415(9) . . ?
C(6) H(5) 0.95 . . no
C(7) C(8) 1.355(9) . . ?
C(7) H(6) 0.95 . . no
C(8) C(9) 1.39(1) . . ?
C(8) H(7) 0.95 . . no
C(9) C(10) 1.392(9) . . ?
C(9) H(8) 0.95 . . no
C(10) H(9) 0.95 . . no
C(11) C(14) 1.512(6) . . ?
C(11) H(10) 0.95 . . no
C(12) H(11) 0.95 . . no
C(12) H(12) 0.95 . . no
C(12) H(13) 0.95 . . no
C(13) H(14) 0.95 . . no
C(13) H(15) 0.95 . . no
C(13) H(16) 0.95 . . no
C(14) C(15) 1.370(6) . . ?
C(14) C(19) 1.401(6) . . ?
C(15) C(16) 1.409(7) . . ?
C(15) H(17) 0.95 . . no
C(16) C(17) 1.348(9) . . ?
C(16) H(18) 0.95 . . no
C(17) C(18) 1.375(8) . . ?
C(17) H(19) 0.95 . . no
C(18) C(19) 1.374(6) . . ?
C(18) H(20) 0.95 . . no
C(19) H(21) 0.95 . . no
C(20) C(21) 1.548(6) . . ?
C(20) H(22) 0.95 . . no
C(21) C(22) 1.394(7) . . ?
C(21) C(26) 1.353(7) . . ?
C(22) C(23) 1.375(7) . . ?
C(22) H(23) 0.95 . . no
C(23) C(24) 1.372(8) . . ?
C(23) H(24) 0.95 . . no
C(24) C(25) 1.358(8) . . ?
C(24) H(25) 0.95 . . no
C(25) C(26) 1.397(7) . . ?
C(25) H(26) 0.95 . . no
C(26) H(27) 0.95 . . no

loop_
_geom_hbond_atom_site_label_D
_geom_hbond_atom_site_label_H
_geom_hbond_atom_site_label_A
_geom_hbond_distance_DH
_geom_hbond_distance_HA
_geom_hbond_distance_DA
_geom_hbond_angle_DHA
_geom_hbond_site_symmetry_A
O(1) H(1) N(1) 0.95 1.92 2.835(5) 162.7 1_556
